data_7052280
loop_
_publ_author_name
'St\'ephane A. Baudron'
'Mir Wais Hosseini'
'Nathalie Kyritsakas'

_publ_section_title
;
 Octanuclear Cu(<small>I</small>) cubic complex decorated with six
 peripheral chelates
;
_journal_issue 7
_journal_name_full 'New Journal of Chemistry'
_journal_page_first 1083
_journal_paper_doi 10.1039/b603733j
_journal_volume 30
_journal_year 2006
_chemical_formula_moiety 'C84 H48 Cu8 S12, 4(C8 H20 N), 6(C4 H8 O)'
_chemical_formula_sum 'C138 H176 Cu8 N4 O6 S12'
_chemical_formula_weight 2879.87
_chemical_name_systematic
;
?
;
_space_group_IT_number 14
_symmetry_cell_setting monoclinic
_symmetry_space_group_name_Hall '-P 2ybc'
_symmetry_space_group_name_H-M 'P 1 21/c 1'
_atom_sites_solution_hydrogens geom
_atom_sites_solution_primary direct
_atom_sites_solution_secondary difmap
_audit_creation_method SHELXL-97
_cell_angle_alpha 90.00
_cell_angle_beta 112.7590(10)
_cell_angle_gamma 90.00
_cell_formula_units_Z 2
_cell_length_a 16.0263(5)
_cell_length_b 22.3943(7)
_cell_length_c 19.7820(8)
_cell_measurement_reflns_used 5739
_cell_measurement_temperature 173(2)
_cell_measurement_theta_max 24.12
_cell_measurement_theta_min 2.28
_cell_volume 6546.9(4)
_computing_cell_refinement 'Bruker SMART'
_computing_data_collection 'Bruker SMART'
_computing_data_reduction 'Bruker SAINT'
_computing_molecular_graphics 'Bruker SHELXTL'
_computing_publication_material 'Bruker SHELXTL'
_computing_structure_refinement 'Bruker SHELXTL'
_computing_structure_solution 'Bruker SHELXTL'
_diffrn_ambient_temperature 173(2)
_diffrn_measured_fraction_theta_full 0.996
_diffrn_measured_fraction_theta_max 0.996
_diffrn_measurement_device_type 'CCD area detector'
_diffrn_measurement_method 'phi and omega scans'
_diffrn_radiation_monochromator graphite
_diffrn_radiation_source 'fine-focus sealed tube'
_diffrn_radiation_type MoK\a
_diffrn_radiation_wavelength 0.71073
_diffrn_reflns_av_R_equivalents 0.0849
_diffrn_reflns_av_sigmaI/netI 0.1046
_diffrn_reflns_limit_h_max 20
_diffrn_reflns_limit_h_min -20
_diffrn_reflns_limit_k_max 27
_diffrn_reflns_limit_k_min -29
_diffrn_reflns_limit_l_max 25
_diffrn_reflns_limit_l_min -25
_diffrn_reflns_number 58035
_diffrn_reflns_theta_full 27.50
_diffrn_reflns_theta_max 27.50
_diffrn_reflns_theta_min 2.12
_exptl_absorpt_coefficient_mu 1.521
_exptl_absorpt_correction_T_max 0.9143
_exptl_absorpt_correction_T_min 0.8385
_exptl_absorpt_correction_type multi-scan
_exptl_absorpt_process_details sadabs
_exptl_crystal_colour red
_exptl_crystal_density_diffrn 1.461
_exptl_crystal_density_meas ?
_exptl_crystal_density_method .
_exptl_crystal_description platelet
_exptl_crystal_F_000 3008
_exptl_crystal_size_max 0.12
_exptl_crystal_size_mid 0.09
_exptl_crystal_size_min 0.06
_refine_diff_density_max 1.610
_refine_diff_density_min -0.953
_refine_diff_density_rms 0.126
_refine_ls_extinction_method none
_refine_ls_goodness_of_fit_ref 1.039
_refine_ls_hydrogen_treatment riding
_refine_ls_matrix_type full
_refine_ls_number_parameters 721
_refine_ls_number_reflns 14973
_refine_ls_number_restraints 21
_refine_ls_restrained_S_all 1.042
_refine_ls_R_factor_all 0.1370
_refine_ls_R_factor_gt 0.0674
_refine_ls_shift/su_max 0.001
_refine_ls_shift/su_mean 0.000
_refine_ls_structure_factor_coef Fsqd
_refine_ls_weighting_details 'calc w=1/[\s^2^(Fo^2^)+(0.1068P)^2^+3.0921P] where P=(Fo^2^+2Fc^2^)/3'
_refine_ls_weighting_scheme calc
_refine_ls_wR_factor_gt 0.1757
_refine_ls_wR_factor_ref 0.2115
_reflns_number_gt 8212
_reflns_number_total 14973
_reflns_threshold_expression >2sigma(I)
_cod_data_source_file b603733j.txt
_cod_data_source_block e461
_cod_depositor_comments
;
The following automatic conversions were performed:
'_symmetry_cell_setting' value 'Monoclinic' changed to 'monoclinic'
according to '/home/saulius/struct/CIF-dictionaries/cif_core.dic'
dictionary named 'cif_core.dic' version 2.4.1 from 2010-06-29.

Automatic conversion script
Id: cif_fix_enum 1527 2010-12-29 10:47:43Z saulius 
;
_cod_original_sg_symbol_H-M 'P2(1)/c '
_cod_database_code 7052280

loop_
_symmetry_equiv_pos_as_xyz
'x, y, z'
'-x, y+1/2, -z+1/2'
'-x, -y, -z'
'x, -y-1/2, z-1/2'

loop_
_atom_site_label
_atom_site_type_symbol
_atom_site_fract_x
_atom_site_fract_y
_atom_site_fract_z
_atom_site_U_iso_or_equiv
_atom_site_adp_type
_atom_site_occupancy
_atom_site_symmetry_multiplicity
_atom_site_calc_flag
_atom_site_refinement_flags
_atom_site_disorder_assembly
_atom_site_disorder_group
C1 C 0.7194(4) 0.9683(2) 0.6882(3) 0.0278(12) Uani 1 1 d . . .
C2 C 0.7916(4) 0.9599(3) 0.7530(3) 0.0329(13) Uani 1 1 d . . .
C3 C 0.8210(4) 0.9033(3) 0.7943(3) 0.0346(14) Uani 1 1 d . . .
C4 C 0.7888(4) 0.8453(3) 0.7819(4) 0.0428(16) Uani 1 1 d . . .
H4 H 0.7364 0.8363 0.7395 0.051 Uiso 1 1 calc R . .
C5 C 0.8325(5) 0.8002(3) 0.8309(4) 0.055(2) Uani 1 1 d . . .
H5 H 0.8097 0.7605 0.8219 0.066 Uiso 1 1 calc R . .
C6 C 0.9089(5) 0.8124(4) 0.8926(4) 0.063(2) Uani 1 1 d . . .
H6 H 0.9374 0.7813 0.9264 0.075 Uiso 1 1 calc R . .
C7 C 0.9440(5) 0.8696(3) 0.9056(4) 0.056(2) Uani 1 1 d . . .
H7 H 0.9971 0.8782 0.9476 0.067 Uiso 1 1 calc R . .
C8 C 0.9010(4) 0.9134(3) 0.8568(3) 0.0416(16) Uani 1 1 d . . .
C9 C 0.9239(4) 0.9769(3) 0.8576(4) 0.0479(17) Uani 1 1 d . . .
C10 C 0.9951(5) 1.0082(4) 0.9099(4) 0.070(2) Uani 1 1 d . . .
H10 H 1.0374 0.9884 0.9515 0.084 Uiso 1 1 calc R . .
C11 C 1.0025(6) 1.0691(4) 0.8998(5) 0.085(3) Uani 1 1 d . . .
H11 H 1.0509 1.0914 0.9341 0.102 Uiso 1 1 calc R . .
C12 C 0.9400(6) 1.0965(3) 0.8404(4) 0.069(2) Uani 1 1 d . . .
H12 H 0.9456 1.1382 0.8345 0.082 Uiso 1 1 calc R . .
C13 C 0.8684(5) 1.0662(3) 0.7879(4) 0.0508(18) Uani 1 1 d . . .
H13 H 0.8263 1.0869 0.7470 0.061 Uiso 1 1 calc R . .
C14 C 0.8594(4) 1.0055(3) 0.7964(3) 0.0415(15) Uani 1 1 d . . .
C15 C 0.3666(4) 1.0609(2) 0.6249(3) 0.0314(13) Uani 1 1 d . . .
C16 C 0.3209(4) 1.0776(3) 0.6678(3) 0.0348(14) Uani 1 1 d . . .
C17 C 0.3524(4) 1.0739(3) 0.7489(3) 0.0379(14) Uani 1 1 d . . .
C18 C 0.4306(5) 1.0525(3) 0.8032(4) 0.0511(18) Uani 1 1 d . . .
H18 H 0.4775 1.0363 0.7906 0.061 Uiso 1 1 calc R . .
C19 C 0.4406(5) 1.0546(4) 0.8770(4) 0.061(2) Uani 1 1 d . . .
H19 H 0.4949 1.0401 0.9139 0.073 Uiso 1 1 calc R . .
C20 C 0.3732(6) 1.0773(4) 0.8974(4) 0.060(2) Uani 1 1 d . . .
H20 H 0.3814 1.0790 0.9476 0.072 Uiso 1 1 calc R . .
C21 C 0.2929(5) 1.0976(3) 0.8427(4) 0.0500(18) Uani 1 1 d . . .
H21 H 0.2450 1.1120 0.8553 0.060 Uiso 1 1 calc R . .
C22 C 0.2834(4) 1.0967(3) 0.7703(4) 0.0415(15) Uani 1 1 d . . .
C23 C 0.2085(4) 1.1155(3) 0.7052(4) 0.0409(16) Uani 1 1 d . . .
C24 C 0.1256(5) 1.1414(3) 0.6987(4) 0.0509(18) Uani 1 1 d . . .
H24 H 0.1121 1.1487 0.7407 0.061 Uiso 1 1 calc R . .
C25 C 0.0645(5) 1.1560(3) 0.6290(5) 0.058(2) Uani 1 1 d . . .
H25 H 0.0082 1.1736 0.6234 0.069 Uiso 1 1 calc R . .
C26 C 0.0833(5) 1.1458(3) 0.5680(5) 0.057(2) Uani 1 1 d . . .
H26 H 0.0407 1.1570 0.5210 0.068 Uiso 1 1 calc R . .
C27 C 0.1651(4) 1.1190(3) 0.5749(4) 0.0465(17) Uani 1 1 d . . .
H27 H 0.1767 1.1111 0.5322 0.056 Uiso 1 1 calc R . .
C28 C 0.2285(4) 1.1041(3) 0.6423(4) 0.0390(15) Uani 1 1 d . . .
C29 C 0.3949(4) 0.8348(2) 0.5047(3) 0.0280(12) Uani 1 1 d . . .
C30 C 0.3520(4) 0.7812(3) 0.5013(3) 0.0337(14) Uani 1 1 d . . .
C31 C 0.2718(4) 0.7702(3) 0.5195(3) 0.0360(14) Uani 1 1 d . . .
C32 C 0.2170(4) 0.8066(3) 0.5423(4) 0.0452(17) Uani 1 1 d . . .
H32 H 0.2277 0.8484 0.5481 0.054 Uiso 1 1 calc R . .
C33 C 0.1457(5) 0.7806(4) 0.5566(4) 0.057(2) Uani 1 1 d . . .
H33 H 0.1091 0.8056 0.5728 0.069 Uiso 1 1 calc R . .
C34 C 0.1268(5) 0.7205(4) 0.5482(4) 0.064(2) Uani 1 1 d . . .
H34 H 0.0792 0.7042 0.5598 0.077 Uiso 1 1 calc R . .
C35 C 0.1778(5) 0.6839(4) 0.5227(4) 0.061(2) Uani 1 1 d . . .
H35 H 0.1639 0.6426 0.5150 0.073 Uiso 1 1 calc R . .
C36 C 0.2499(5) 0.7077(3) 0.5082(4) 0.0455(17) Uani 1 1 d . . .
C37 C 0.3125(5) 0.6793(3) 0.4831(4) 0.0500(18) Uani 1 1 d . . .
C38 C 0.3196(6) 0.6199(3) 0.4649(5) 0.065(2) Uani 1 1 d . . .
H38 H 0.2769 0.5914 0.4673 0.078 Uiso 1 1 calc R . .
C39 C 0.3878(7) 0.6024(3) 0.4435(5) 0.072(3) Uani 1 1 d . . .
H39 H 0.3916 0.5620 0.4304 0.086 Uiso 1 1 calc R . .
C40 C 0.4497(6) 0.6427(3) 0.4410(4) 0.056(2) Uani 1 1 d . . .
H40 H 0.4971 0.6297 0.4270 0.067 Uiso 1 1 calc R . .
C41 C 0.4455(5) 0.7030(3) 0.4585(4) 0.0478(17) Uani 1 1 d . . .
H41 H 0.4900 0.7304 0.4571 0.057 Uiso 1 1 calc R . .
C42 C 0.3757(5) 0.7221(3) 0.4780(3) 0.0425(16) Uani 1 1 d . . .
C43 C 0.4799(8) 0.2179(4) 0.2963(6) 0.097(3) Uani 1 1 d . . .
H43A H 0.5281 0.1942 0.3336 0.116 Uiso 1 1 calc R . .
H43B H 0.4375 0.1897 0.2612 0.116 Uiso 1 1 calc R . .
C44 C 0.4260(8) 0.2559(5) 0.3364(5) 0.104(3) Uani 1 1 d . . .
H44A H 0.4010 0.2286 0.3624 0.156 Uiso 1 1 calc R . .
H44B H 0.3767 0.2782 0.2995 0.156 Uiso 1 1 calc R . .
H44C H 0.4678 0.2839 0.3714 0.156 Uiso 1 1 calc R . .
C45 C 0.5992(7) 0.2918(5) 0.3111(5) 0.096(3) Uani 1 1 d . . .
H45A H 0.5751 0.3160 0.3413 0.115 Uiso 1 1 calc R . .
H45B H 0.6428 0.2630 0.3444 0.115 Uiso 1 1 calc R . .
C46 C 0.6497(6) 0.3317(4) 0.2824(5) 0.091(2) Uani 1 1 d . . .
H46A H 0.6973 0.3518 0.3232 0.137 Uiso 1 1 calc R . .
H46B H 0.6085 0.3615 0.2503 0.137 Uiso 1 1 calc R . .
H46C H 0.6771 0.3085 0.2543 0.137 Uiso 1 1 calc R . .
C47 C 0.5596(7) 0.2136(5) 0.2160(5) 0.098(3) Uani 1 1 d . . .
H47A H 0.5085 0.1936 0.1769 0.117 Uiso 1 1 calc R . .
H47B H 0.5919 0.2377 0.1919 0.117 Uiso 1 1 calc R . .
C48 C 0.6222(8) 0.1669(5) 0.2608(5) 0.104(3) Uani 1 1 d . . .
H48A H 0.6433 0.1426 0.2294 0.156 Uiso 1 1 calc R . .
H48B H 0.5905 0.1414 0.2834 0.156 Uiso 1 1 calc R . .
H48C H 0.6741 0.1859 0.2991 0.156 Uiso 1 1 calc R . .
C49 C 0.4598(6) 0.2979(4) 0.2004(5) 0.079(3) Uani 1 1 d . . .
H49A H 0.4947 0.3168 0.1743 0.095 Uiso 1 1 calc R . .
H49B H 0.4403 0.3300 0.2254 0.095 Uiso 1 1 calc R . .
C50 C 0.3761(6) 0.2683(4) 0.1442(5) 0.091(2) Uani 1 1 d . . .
H50A H 0.3401 0.2982 0.1088 0.137 Uiso 1 1 calc R . .
H50B H 0.3397 0.2510 0.1693 0.137 Uiso 1 1 calc R . .
H50C H 0.3945 0.2368 0.1186 0.137 Uiso 1 1 calc R . .
C51 C 1.0503(8) -0.0200(5) 0.3520(6) 0.107(3) Uani 1 1 d D . .
H51A H 1.0182 -0.0559 0.3255 0.128 Uiso 1 1 calc R . .
H51B H 1.0967 -0.0097 0.3325 0.128 Uiso 1 1 calc R . .
C52 C 1.0962(7) -0.0353(5) 0.4289(7) 0.131(5) Uani 1 1 d D . .
H52A H 1.1387 -0.0681 0.4338 0.196 Uiso 1 1 calc R . .
H52B H 1.0515 -0.0477 0.4487 0.196 Uiso 1 1 calc R . .
H52C H 1.1294 -0.0004 0.4560 0.196 Uiso 1 1 calc R . .
C53 C 1.0281(7) 0.0894(5) 0.3755(7) 0.107(3) Uani 1 1 d . . .
H53A H 0.9860 0.1237 0.3641 0.128 Uiso 1 1 calc R . .
H53B H 1.0455 0.0802 0.4281 0.128 Uiso 1 1 calc R . .
C54 C 1.1091(7) 0.1093(5) 0.3659(7) 0.108(3) Uani 1 1 d . . .
H54A H 1.1347 0.1439 0.3976 0.163 Uiso 1 1 calc R . .
H54B H 1.0937 0.1205 0.3146 0.163 Uiso 1 1 calc R . .
H54C H 1.1536 0.0769 0.3792 0.163 Uiso 1 1 calc R . .
C55 C 0.9454(9) 0.0517(6) 0.2566(8) 0.122(3) Uani 1 1 d . . .
H55A H 0.9151 0.0911 0.2485 0.147 Uiso 1 1 calc R . .
H55B H 0.9985 0.0550 0.2430 0.147 Uiso 1 1 calc R . .
C56 C 0.8848(7) 0.0089(5) 0.2111(7) 0.108(3) Uani 1 1 d . . .
H56A H 0.8667 0.0207 0.1597 0.163 Uiso 1 1 calc R . .
H56B H 0.8311 0.0065 0.2233 0.163 Uiso 1 1 calc R . .
H56C H 0.9145 -0.0302 0.2189 0.163 Uiso 1 1 calc R . .
C57 C 0.9099(8) 0.0167(6) 0.3603(8) 0.122(3) Uani 1 1 d . . .
H57A H 0.9401 0.0128 0.4143 0.147 Uiso 1 1 calc R . .
H57B H 0.8886 -0.0235 0.3403 0.147 Uiso 1 1 calc R . .
C58 C 0.8244(7) 0.0588(4) 0.3422(7) 0.097(3) Uani 1 1 d . . .
H58A H 0.7836 0.0418 0.3634 0.145 Uiso 1 1 calc R . .
H58B H 0.7925 0.0621 0.2889 0.145 Uiso 1 1 calc R . .
H58C H 0.8442 0.0985 0.3630 0.145 Uiso 1 1 calc R . .
C59 C 0.7915(9) 0.7582(5) 0.1354(7) 0.105(4) Uani 1 1 d . . .
H59A H 0.8175 0.7189 0.1555 0.126 Uiso 1 1 calc R . .
H59B H 0.7607 0.7752 0.1657 0.126 Uiso 1 1 calc R . .
C60 C 0.7309(8) 0.7535(5) 0.0600(6) 0.104(4) Uani 1 1 d . . .
H60A H 0.6875 0.7871 0.0447 0.125 Uiso 1 1 calc R . .
H60B H 0.6975 0.7152 0.0496 0.125 Uiso 1 1 calc R . .
C61 C 0.8009(9) 0.7566(6) 0.0244(7) 0.118(4) Uani 1 1 d . . .
H61A H 0.8123 0.7165 0.0087 0.142 Uiso 1 1 calc R . .
H61B H 0.7801 0.7836 -0.0186 0.142 Uiso 1 1 calc R . .
C62 C 0.8762(9) 0.7785(5) 0.0787(7) 0.119(5) Uani 1 1 d . . .
H62A H 0.9214 0.7460 0.0965 0.143 Uiso 1 1 calc R . .
H62B H 0.9025 0.8101 0.0579 0.143 Uiso 1 1 calc R . .
C63 C 0.2736(10) 0.4083(7) 0.5593(10) 0.162(7) Uani 1 1 d . . .
H63A H 0.2387 0.3886 0.5847 0.194 Uiso 1 1 calc R . .
H63B H 0.2518 0.3925 0.5086 0.194 Uiso 1 1 calc R . .
C64 C 0.2575(8) 0.4729(5) 0.5567(8) 0.121(3) Uani 1 1 d . . .
H64A H 0.2640 0.4915 0.5136 0.145 Uiso 1 1 calc R . .
H64B H 0.1969 0.4823 0.5563 0.145 Uiso 1 1 calc R . .
C65 C 0.3270(9) 0.4910(6) 0.6228(8) 0.131(5) Uani 1 1 d . . .
H65A H 0.3014 0.5074 0.6572 0.158 Uiso 1 1 calc R . .
H65B H 0.3655 0.5219 0.6135 0.158 Uiso 1 1 calc R . .
C66 C 0.3802(8) 0.4359(5) 0.6532(8) 0.121(3) Uani 1 1 d . . .
H66A H 0.4457 0.4449 0.6745 0.145 Uiso 1 1 calc R . .
H66B H 0.3628 0.4186 0.6919 0.145 Uiso 1 1 calc R . .
N1 N 0.5208(4) 0.2560(3) 0.2571(3) 0.0519(15) Uani 1 1 d . . .
N2 N 0.9755(5) 0.0365(3) 0.3325(4) 0.069(2) Uani 1 1 d . . .
O1 O 0.8623(6) 0.7994(6) 0.1315(6) 0.157(4) Uani 1 1 d . . .
O2 O 0.3597(7) 0.3952(4) 0.5933(6) 0.141(3) Uani 1 1 d . . .
S5 S 0.70440(9) 1.03754(6) 0.64007(8) 0.0316(3) Uani 1 1 d . . .
S6 S 0.48027(10) 1.03519(6) 0.66499(8) 0.0312(3) Uani 1 1 d . . .
S7 S 0.63830(10) 0.91146(6) 0.64834(8) 0.0319(3) Uani 1 1 d . . .
S8 S 0.47430(10) 0.84452(6) 0.46294(8) 0.0317(3) Uani 1 1 d . . .
S9 S 0.37293(10) 0.89680(6) 0.55145(8) 0.0308(3) Uani 1 1 d . . .
S10 S 0.68431(10) 0.93564(7) 0.47204(8) 0.0327(3) Uani 1 1 d . . .
Cu1 Cu 0.58813(5) 0.90763(3) 0.52487(4) 0.03173(19) Uani 1 1 d . . .
Cu2 Cu 0.49827(5) 0.95160(3) 0.60804(4) 0.03134(19) Uani 1 1 d . . .
Cu3 Cu 0.55998(5) 1.06901(3) 0.60103(4) 0.03150(19) Uani 1 1 d . . .
Cu4 Cu 0.65420(5) 1.02080(3) 0.51887(4) 0.03209(19) Uani 1 1 d . . .
C67 C 0.8095(9) 0.2839(7) 0.7326(10) 0.086(2) Uiso 0.50 1 d PD . .
O3 O 0.9029(8) 0.2919(5) 0.7734(6) 0.086(2) Uiso 0.50 1 d PD . .
C69 C 0.8857(11) 0.2195(7) 0.6860(9) 0.086(2) Uiso 0.50 1 d PD . .
C68 C 0.8041(10) 0.2233(7) 0.6971(10) 0.086(2) Uiso 0.50 1 d PD . .
C70 C 0.9420(9) 0.2685(8) 0.7185(11) 0.086(2) Uiso 0.50 1 d PD . .
O3A O 0.8711(17) 0.2971(9) 0.7202(13) 0.086(5) Uiso 0.25 1 d PD . .
C68A C 0.897(2) 0.2345(13) 0.6380(18) 0.086(5) Uiso 0.25 1 d PD . .
C67A C 0.9255(19) 0.2888(13) 0.675(2) 0.086(5) Uiso 0.25 1 d PD . .
C69A C 0.832(2) 0.2071(10) 0.6638(19) 0.086(5) Uiso 0.25 1 d PD . .
C70A C 0.7944(17) 0.2604(14) 0.6868(19) 0.086(5) Uiso 0.25 1 d PD . .
O4 O 0.9177(9) 0.2478(6) 0.7400(7) 0.021(3) Uiso 0.25 1 d P . .

loop_
_atom_site_aniso_label
_atom_site_aniso_U_11
_atom_site_aniso_U_22
_atom_site_aniso_U_33
_atom_site_aniso_U_23
_atom_site_aniso_U_13
_atom_site_aniso_U_12
C1 0.025(3) 0.028(3) 0.027(3) -0.002(2) 0.007(2) 0.001(2)
C2 0.026(3) 0.039(3) 0.028(3) -0.004(3) 0.004(2) 0.002(3)
C3 0.031(3) 0.036(3) 0.033(3) 0.004(3) 0.008(3) 0.008(3)
C4 0.035(3) 0.037(4) 0.043(4) -0.001(3) 0.000(3) 0.004(3)
C5 0.056(4) 0.038(4) 0.051(4) 0.009(3) 0.000(4) 0.013(4)
C6 0.059(5) 0.056(5) 0.048(5) 0.015(4) -0.007(4) 0.015(4)
C7 0.040(4) 0.055(5) 0.051(4) 0.008(4) -0.005(3) 0.007(4)
C8 0.036(3) 0.043(4) 0.034(3) 0.004(3) 0.001(3) -0.001(3)
C9 0.031(3) 0.066(5) 0.036(4) -0.003(3) 0.001(3) -0.004(3)
C10 0.064(5) 0.071(6) 0.043(4) 0.000(4) -0.015(4) -0.005(5)
C11 0.084(6) 0.075(6) 0.050(5) -0.007(4) -0.024(5) -0.021(5)
C12 0.080(6) 0.046(4) 0.056(5) -0.008(4) 0.000(4) -0.012(4)
C13 0.050(4) 0.041(4) 0.042(4) -0.008(3) -0.003(3) -0.005(3)
C14 0.040(3) 0.041(4) 0.035(4) 0.002(3) 0.007(3) 0.006(3)
C15 0.035(3) 0.027(3) 0.029(3) 0.001(2) 0.009(3) -0.003(3)
C16 0.034(3) 0.027(3) 0.047(4) -0.002(3) 0.019(3) -0.001(3)
C17 0.042(4) 0.036(3) 0.039(4) -0.004(3) 0.018(3) -0.006(3)
C18 0.052(4) 0.067(5) 0.038(4) 0.003(3) 0.021(3) 0.004(4)
C19 0.059(5) 0.083(6) 0.042(4) 0.002(4) 0.021(4) 0.007(4)
C20 0.076(5) 0.066(5) 0.047(5) -0.006(4) 0.035(4) -0.004(4)
C21 0.062(5) 0.042(4) 0.056(5) -0.012(3) 0.035(4) -0.006(4)
C22 0.048(4) 0.033(3) 0.046(4) -0.011(3) 0.021(3) -0.010(3)
C23 0.045(4) 0.023(3) 0.064(5) -0.006(3) 0.031(3) -0.002(3)
C24 0.053(4) 0.037(4) 0.075(5) -0.013(4) 0.039(4) -0.008(3)
C25 0.040(4) 0.051(5) 0.086(6) -0.016(4) 0.028(4) 0.003(4)
C26 0.043(4) 0.057(5) 0.065(5) 0.000(4) 0.014(4) 0.009(4)
C27 0.041(4) 0.046(4) 0.057(5) -0.003(3) 0.024(3) 0.009(3)
C28 0.038(3) 0.025(3) 0.055(4) 0.002(3) 0.020(3) 0.001(3)
C29 0.024(3) 0.028(3) 0.025(3) 0.002(2) 0.002(2) 0.001(2)
C30 0.033(3) 0.027(3) 0.034(3) -0.001(2) 0.005(3) -0.004(3)
C31 0.035(3) 0.037(3) 0.027(3) 0.005(3) 0.002(3) -0.007(3)
C32 0.032(3) 0.056(4) 0.042(4) -0.002(3) 0.008(3) -0.012(3)
C33 0.037(4) 0.079(6) 0.051(5) -0.003(4) 0.013(3) -0.011(4)
C34 0.044(4) 0.079(6) 0.062(5) 0.015(4) 0.012(4) -0.023(4)
C35 0.048(4) 0.055(5) 0.065(5) 0.004(4) 0.006(4) -0.018(4)
C36 0.044(4) 0.036(4) 0.045(4) 0.003(3) 0.005(3) -0.016(3)
C37 0.055(4) 0.032(4) 0.046(4) 0.002(3) 0.000(3) -0.011(3)
C38 0.077(6) 0.032(4) 0.073(6) 0.005(4) 0.015(5) -0.015(4)
C39 0.101(7) 0.030(4) 0.075(6) 0.001(4) 0.023(5) 0.001(5)
C40 0.085(6) 0.025(3) 0.063(5) 0.006(3) 0.033(4) 0.007(4)
C41 0.064(5) 0.033(4) 0.046(4) 0.002(3) 0.021(4) 0.006(3)
C42 0.055(4) 0.025(3) 0.036(4) 0.003(3) 0.006(3) -0.004(3)
C43 0.144(10) 0.060(6) 0.084(7) 0.023(5) 0.041(7) -0.011(6)
C44 0.141(7) 0.111(6) 0.064(4) 0.014(4) 0.043(5) 0.063(5)
C45 0.095(7) 0.097(7) 0.063(6) 0.021(6) -0.005(5) -0.014(6)
C46 0.081(5) 0.085(5) 0.078(5) 0.014(4) -0.002(4) -0.011(4)
C47 0.105(8) 0.111(8) 0.069(7) 0.010(6) 0.024(6) 0.043(7)
C48 0.141(7) 0.111(6) 0.064(4) 0.014(4) 0.043(5) 0.063(5)
C49 0.095(7) 0.061(5) 0.066(6) 0.023(4) 0.015(5) 0.009(5)
C50 0.081(5) 0.085(5) 0.078(5) 0.014(4) -0.002(4) -0.011(4)
C51 0.103(6) 0.087(6) 0.123(7) -0.003(5) 0.035(5) -0.027(5)
C52 0.072(7) 0.113(10) 0.208(17) 0.017(10) 0.054(9) -0.007(7)
C53 0.103(6) 0.087(6) 0.123(7) -0.003(5) 0.035(5) -0.027(5)
C54 0.105(6) 0.092(5) 0.136(7) -0.029(5) 0.054(5) -0.057(5)
C55 0.122(7) 0.122(7) 0.137(8) -0.027(6) 0.066(6) -0.009(6)
C56 0.105(6) 0.092(5) 0.136(7) -0.029(5) 0.054(5) -0.057(5)
C57 0.122(7) 0.122(7) 0.137(8) -0.027(6) 0.066(6) -0.009(6)
C58 0.088(7) 0.061(6) 0.142(10) -0.002(6) 0.045(7) 0.023(6)
C59 0.130(10) 0.089(8) 0.109(10) -0.007(7) 0.061(8) 0.022(7)
C60 0.126(9) 0.117(9) 0.090(8) -0.043(7) 0.065(8) -0.043(8)
C61 0.133(11) 0.108(9) 0.107(10) -0.019(8) 0.039(9) -0.007(8)
C62 0.141(11) 0.098(8) 0.081(8) -0.042(7) 0.003(8) -0.008(8)
C63 0.118(12) 0.162(15) 0.26(2) 0.015(14) 0.136(14) -0.010(11)
C64 0.092(6) 0.075(6) 0.185(11) 0.002(6) 0.040(6) -0.013(5)
C65 0.103(9) 0.151(13) 0.146(13) 0.025(10) 0.054(9) -0.009(9)
C66 0.092(6) 0.075(6) 0.185(11) 0.002(6) 0.040(6) -0.013(5)
N1 0.063(4) 0.045(3) 0.036(3) 0.007(3) 0.007(3) 0.015(3)
N2 0.082(5) 0.064(4) 0.083(5) -0.035(4) 0.057(4) -0.037(4)
O1 0.083(5) 0.278(13) 0.130(8) -0.050(9) 0.063(6) -0.016(7)
O2 0.136(8) 0.119(7) 0.183(10) -0.051(7) 0.077(7) -0.031(6)
S5 0.0279(7) 0.0299(8) 0.0292(7) 0.0013(6) 0.0024(6) -0.0016(6)
S6 0.0306(7) 0.0301(8) 0.0301(8) -0.0024(6) 0.0086(6) 0.0007(6)
S7 0.0304(7) 0.0284(8) 0.0291(7) 0.0022(6) 0.0028(6) 0.0013(6)
S8 0.0327(8) 0.0250(7) 0.0333(8) -0.0016(6) 0.0082(6) -0.0007(6)
S9 0.0315(8) 0.0272(7) 0.0308(8) 0.0004(6) 0.0087(6) -0.0014(6)
S10 0.0288(7) 0.0335(8) 0.0331(8) 0.0008(6) 0.0091(6) 0.0049(7)
Cu1 0.0310(4) 0.0297(4) 0.0298(4) 0.0001(3) 0.0066(3) -0.0006(3)
Cu2 0.0296(4) 0.0275(4) 0.0314(4) -0.0011(3) 0.0058(3) 0.0008(3)
Cu3 0.0295(4) 0.0298(4) 0.0314(4) 0.0015(3) 0.0075(3) 0.0011(3)
Cu4 0.0326(4) 0.0277(4) 0.0310(4) 0.0017(3) 0.0069(3) 0.0016(3)

loop_
_atom_type_symbol
_atom_type_description
_atom_type_scat_dispersion_real
_atom_type_scat_dispersion_imag
_atom_type_scat_source
C C 0.0033 0.0016 'International Tables Vol C Tables 4.2.6.8 and 6.1.1.4'
H H 0.0000 0.0000 'International Tables Vol C Tables 4.2.6.8 and 6.1.1.4'
N N 0.0061 0.0033 'International Tables Vol C Tables 4.2.6.8 and 6.1.1.4'
S S 0.1246 0.1234 'International Tables Vol C Tables 4.2.6.8 and 6.1.1.4'
Cu Cu 0.3201 1.2651 'International Tables Vol C Tables 4.2.6.8 and 6.1.1.4'
O O 0.0106 0.0060 'International Tables Vol C Tables 4.2.6.8 and 6.1.1.4'

loop_
_geom_angle_atom_site_label_1
_geom_angle_atom_site_label_2
_geom_angle_atom_site_label_3
_geom_angle
_geom_angle_site_symmetry_1
_geom_angle_site_symmetry_3
_geom_angle_publ_flag
C2 C1 S7 121.9(4) . . ?
C2 C1 S5 120.6(4) . . ?
S7 C1 S5 117.5(3) . . ?
C1 C2 C3 127.3(5) . . ?
C1 C2 C14 127.5(6) . . ?
C3 C2 C14 105.2(5) . . ?
C4 C3 C8 117.1(5) . . ?
C4 C3 C2 133.4(5) . . ?
C8 C3 C2 109.4(5) . . ?
C3 C4 C5 120.5(6) . . ?
C3 C4 H4 119.8 . . ?
C5 C4 H4 119.8 . . ?
C6 C5 C4 120.5(7) . . ?
C6 C5 H5 119.7 . . ?
C4 C5 H5 119.7 . . ?
C5 C6 C7 120.4(7) . . ?
C5 C6 H6 119.8 . . ?
C7 C6 H6 119.8 . . ?
C8 C7 C6 118.5(6) . . ?
C8 C7 H7 120.7 . . ?
C6 C7 H7 120.7 . . ?
C7 C8 C3 123.0(6) . . ?
C7 C8 C9 129.4(6) . . ?
C3 C8 C9 107.6(5) . . ?
C10 C9 C14 121.7(7) . . ?
C10 C9 C8 128.6(7) . . ?
C14 C9 C8 109.6(5) . . ?
C11 C10 C9 118.6(7) . . ?
C11 C10 H10 120.7 . . ?
C9 C10 H10 120.7 . . ?
C12 C11 C10 119.4(7) . . ?
C12 C11 H11 120.3 . . ?
C10 C11 H11 120.3 . . ?
C11 C12 C13 123.0(8) . . ?
C11 C12 H12 118.5 . . ?
C13 C12 H12 118.5 . . ?
C14 C13 C12 118.9(7) . . ?
C14 C13 H13 120.6 . . ?
C12 C13 H13 120.6 . . ?
C13 C14 C9 118.4(6) . . ?
C13 C14 C2 133.4(6) . . ?
C9 C14 C2 108.2(6) . . ?
C16 C15 S10 121.7(5) . 3_676 ?
C16 C15 S6 120.9(5) . . ?
S10 C15 S6 117.4(3) 3_676 . ?
C15 C16 C17 127.9(6) . . ?
C15 C16 C28 126.7(6) . . ?
C17 C16 C28 105.4(5) . . ?
C18 C17 C22 118.0(6) . . ?
C18 C17 C16 133.2(6) . . ?
C22 C17 C16 108.8(5) . . ?
C17 C18 C19 120.0(7) . . ?
C17 C18 H18 120.0 . . ?
C19 C18 H18 120.0 . . ?
C20 C19 C18 121.6(7) . . ?
C20 C19 H19 119.2 . . ?
C18 C19 H19 119.2 . . ?
C19 C20 C21 118.8(7) . . ?
C19 C20 H20 120.6 . . ?
C21 C20 H20 120.6 . . ?
C22 C21 C20 119.8(7) . . ?
C22 C21 H21 120.1 . . ?
C20 C21 H21 120.1 . . ?
C21 C22 C17 121.9(6) . . ?
C21 C22 C23 129.8(6) . . ?
C17 C22 C23 108.3(6) . . ?
C24 C23 C28 121.2(7) . . ?
C24 C23 C22 129.1(7) . . ?
C28 C23 C22 109.7(6) . . ?
C25 C24 C23 117.8(7) . . ?
C25 C24 H24 121.1 . . ?
C23 C24 H24 121.1 . . ?
C26 C25 C24 121.7(7) . . ?
C26 C25 H25 119.2 . . ?
C24 C25 H25 119.2 . . ?
C25 C26 C27 120.1(7) . . ?
C25 C26 H26 119.9 . . ?
C27 C26 H26 119.9 . . ?
C28 C27 C26 120.9(7) . . ?
C28 C27 H27 119.5 . . ?
C26 C27 H27 119.5 . . ?
C27 C28 C23 118.3(6) . . ?
C27 C28 C16 133.9(6) . . ?
C23 C28 C16 107.8(6) . . ?
C30 C29 S9 120.8(5) . . ?
C30 C29 S8 121.3(5) . . ?
S9 C29 S8 117.9(3) . . ?
C29 C30 C31 126.8(6) . . ?
C29 C30 C42 127.3(6) . . ?
C31 C30 C42 105.9(5) . . ?
C32 C31 C36 118.2(6) . . ?
C32 C31 C30 134.0(6) . . ?
C36 C31 C30 107.8(6) . . ?
C31 C32 C33 119.1(7) . . ?
C31 C32 H32 120.5 . . ?
C33 C32 H32 120.5 . . ?
C34 C33 C32 122.6(8) . . ?
C34 C33 H33 118.7 . . ?
C32 C33 H33 118.7 . . ?
C33 C34 C35 119.3(7) . . ?
C33 C34 H34 120.4 . . ?
C35 C34 H34 120.4 . . ?
C34 C35 C36 120.1(7) . . ?
C34 C35 H35 120.0 . . ?
C36 C35 H35 120.0 . . ?
C35 C36 C37 130.3(7) . . ?
C35 C36 C31 120.6(7) . . ?
C37 C36 C31 109.0(6) . . ?
C38 C37 C42 119.5(8) . . ?
C38 C37 C36 130.7(7) . . ?
C42 C37 C36 109.7(6) . . ?
C39 C38 C37 120.3(7) . . ?
C39 C38 H38 119.8 . . ?
C37 C38 H38 119.8 . . ?
C40 C39 C38 120.2(7) . . ?
C40 C39 H39 119.9 . . ?
C38 C39 H39 119.9 . . ?
C39 C40 C41 121.7(8) . . ?
C39 C40 H40 119.1 . . ?
C41 C40 H40 119.1 . . ?
C42 C41 C40 119.2(7) . . ?
C42 C41 H41 120.4 . . ?
C40 C41 H41 120.4 . . ?
C41 C42 C37 118.9(6) . . ?
C41 C42 C30 133.4(6) . . ?
C37 C42 C30 107.5(6) . . ?
N1 C43 C44 112.7(7) . . ?
N1 C43 H43A 109.1 . . ?
C44 C43 H43A 109.1 . . ?
N1 C43 H43B 109.1 . . ?
C44 C43 H43B 109.1 . . ?
H43A C43 H43B 107.8 . . ?
C43 C44 H44A 109.5 . . ?
C43 C44 H44B 109.5 . . ?
H44A C44 H44B 109.5 . . ?
C43 C44 H44C 109.5 . . ?
H44A C44 H44C 109.5 . . ?
H44B C44 H44C 109.5 . . ?
C46 C45 N1 118.7(8) . . ?
C46 C45 H45A 107.6 . . ?
N1 C45 H45A 107.6 . . ?
C46 C45 H45B 107.6 . . ?
N1 C45 H45B 107.6 . . ?
H45A C45 H45B 107.1 . . ?
C45 C46 H46A 109.5 . . ?
C45 C46 H46B 109.5 . . ?
H46A C46 H46B 109.5 . . ?
C45 C46 H46C 109.5 . . ?
H46A C46 H46C 109.5 . . ?
H46B C46 H46C 109.5 . . ?
C48 C47 N1 116.2(8) . . ?
C48 C47 H47A 108.2 . . ?
N1 C47 H47A 108.2 . . ?
C48 C47 H47B 108.2 . . ?
N1 C47 H47B 108.2 . . ?
H47A C47 H47B 107.4 . . ?
C47 C48 H48A 109.5 . . ?
C47 C48 H48B 109.5 . . ?
H48A C48 H48B 109.5 . . ?
C47 C48 H48C 109.5 . . ?
H48A C48 H48C 109.5 . . ?
H48B C48 H48C 109.5 . . ?
N1 C49 C50 114.1(7) . . ?
N1 C49 H49A 108.7 . . ?
C50 C49 H49A 108.7 . . ?
N1 C49 H49B 108.7 . . ?
C50 C49 H49B 108.7 . . ?
H49A C49 H49B 107.6 . . ?
C49 C50 H50A 109.5 . . ?
C49 C50 H50B 109.5 . . ?
H50A C50 H50B 109.5 . . ?
C49 C50 H50C 109.5 . . ?
H50A C50 H50C 109.5 . . ?
H50B C50 H50C 109.5 . . ?
C52 C51 N2 116.5(10) . . ?
C52 C51 H51A 108.2 . . ?
N2 C51 H51A 108.2 . . ?
C52 C51 H51B 108.2 . . ?
N2 C51 H51B 108.2 . . ?
H51A C51 H51B 107.3 . . ?
C51 C52 H52A 109.5 . . ?
C51 C52 H52B 109.5 . . ?
H52A C52 H52B 109.5 . . ?
C51 C52 H52C 109.5 . . ?
H52A C52 H52C 109.5 . . ?
H52B C52 H52C 109.5 . . ?
C54 C53 N2 119.9(10) . . ?
C54 C53 H53A 107.3 . . ?
N2 C53 H53A 107.3 . . ?
C54 C53 H53B 107.3 . . ?
N2 C53 H53B 107.3 . . ?
H53A C53 H53B 106.9 . . ?
C53 C54 H54A 109.5 . . ?
C53 C54 H54B 109.5 . . ?
H54A C54 H54B 109.5 . . ?
C53 C54 H54C 109.5 . . ?
H54A C54 H54C 109.5 . . ?
H54B C54 H54C 109.5 . . ?
C56 C55 N2 112.2(11) . . ?
C56 C55 H55A 109.2 . . ?
N2 C55 H55A 109.2 . . ?
C56 C55 H55B 109.2 . . ?
N2 C55 H55B 109.2 . . ?
H55A C55 H55B 107.9 . . ?
C55 C56 H56A 109.5 . . ?
C55 C56 H56B 109.5 . . ?
H56A C56 H56B 109.5 . . ?
C55 C56 H56C 109.5 . . ?
H56A C56 H56C 109.5 . . ?
H56B C56 H56C 109.5 . . ?
N2 C57 C58 115.3(10) . . ?
N2 C57 H57A 108.4 . . ?
C58 C57 H57A 108.4 . . ?
N2 C57 H57B 108.4 . . ?
C58 C57 H57B 108.4 . . ?
H57A C57 H57B 107.5 . . ?
C57 C58 H58A 109.5 . . ?
C57 C58 H58B 109.5 . . ?
H58A C58 H58B 109.5 . . ?
C57 C58 H58C 109.5 . . ?
H58A C58 H58C 109.5 . . ?
H58B C58 H58C 109.5 . . ?
C60 C59 O1 102.5(10) . . ?
C60 C59 H59A 111.3 . . ?
O1 C59 H59A 111.3 . . ?
C60 C59 H59B 111.3 . . ?
O1 C59 H59B 111.3 . . ?
H59A C59 H59B 109.2 . . ?
C59 C60 C61 98.7(10) . . ?
C59 C60 H60A 112.0 . . ?
C61 C60 H60A 112.0 . . ?
C59 C60 H60B 112.0 . . ?
C61 C60 H60B 112.0 . . ?
H60A C60 H60B 109.7 . . ?
C62 C61 C60 103.7(11) . . ?
C62 C61 H61A 111.0 . . ?
C60 C61 H61A 111.0 . . ?
C62 C61 H61B 111.0 . . ?
C60 C61 H61B 111.0 . . ?
H61A C61 H61B 109.0 . . ?
O1 C62 C61 114.0(14) . . ?
O1 C62 H62A 108.7 . . ?
C61 C62 H62A 108.7 . . ?
O1 C62 H62B 108.7 . . ?
C61 C62 H62B 108.7 . . ?
H62A C62 H62B 107.6 . . ?
O2 C63 C64 112.0(13) . . ?
O2 C63 H63A 109.2 . . ?
C64 C63 H63A 109.2 . . ?
O2 C63 H63B 109.2 . . ?
C64 C63 H63B 109.2 . . ?
H63A C63 H63B 107.9 . . ?
C65 C64 C63 100.7(13) . . ?
C65 C64 H64A 111.6 . . ?
C63 C64 H64A 111.6 . . ?
C65 C64 H64B 111.6 . . ?
C63 C64 H64B 111.6 . . ?
H64A C64 H64B 109.4 . . ?
C64 C65 C66 105.1(13) . . ?
C64 C65 H65A 110.7 . . ?
C66 C65 H65A 110.7 . . ?
C64 C65 H65B 110.7 . . ?
C66 C65 H65B 110.7 . . ?
H65A C65 H65B 108.8 . . ?
O2 C66 C65 106.4(12) . . ?
O2 C66 H66A 110.5 . . ?
C65 C66 H66A 110.5 . . ?
O2 C66 H66B 110.5 . . ?
C65 C66 H66B 110.5 . . ?
H66A C66 H66B 108.6 . . ?
C43 N1 C49 117.7(7) . . ?
C43 N1 C45 110.6(7) . . ?
C49 N1 C45 108.5(6) . . ?
C43 N1 C47 106.1(7) . . ?
C49 N1 C47 105.8(6) . . ?
C45 N1 C47 107.7(7) . . ?
C55 N2 C57 118.5(9) . . ?
C55 N2 C53 107.0(8) . . ?
C57 N2 C53 111.0(8) . . ?
C55 N2 C51 110.0(8) . . ?
C57 N2 C51 104.1(8) . . ?
C53 N2 C51 105.5(7) . . ?
C62 O1 C59 101.4(12) . . ?
C63 O2 C66 98.1(11) . . ?
C1 S5 Cu4 110.07(19) . . ?
C1 S5 Cu3 111.25(19) . . ?
Cu4 S5 Cu3 77.87(5) . . ?
C15 S6 Cu3 110.3(2) . . ?
C15 S6 Cu2 110.61(19) . . ?
Cu3 S6 Cu2 77.80(5) . . ?
C1 S7 Cu2 109.19(19) . . ?
C1 S7 Cu1 113.72(19) . . ?
Cu2 S7 Cu1 75.16(5) . . ?
C29 S8 Cu1 113.42(19) . . ?
C29 S8 Cu3 107.59(18) . 3_676 ?
Cu1 S8 Cu3 74.81(5) . 3_676 ?
C29 S9 Cu2 111.50(19) . . ?
C29 S9 Cu4 110.42(19) . 3_676 ?
Cu2 S9 Cu4 77.40(5) . 3_676 ?
C15 S10 Cu4 109.0(2) 3_676 . ?
C15 S10 Cu1 113.7(2) 3_676 . ?
Cu4 S10 Cu1 75.63(5) . . ?
S8 Cu1 S7 119.04(6) . . ?
S8 Cu1 S10 118.38(6) . . ?
S7 Cu1 S10 117.93(6) . . ?
S8 Cu1 Cu3 52.66(4) . 3_676 ?
S7 Cu1 Cu3 142.66(5) . 3_676 ?
S10 Cu1 Cu3 91.87(5) . 3_676 ?
S8 Cu1 Cu2 92.78(5) . . ?
S7 Cu1 Cu2 52.40(4) . . ?
S10 Cu1 Cu2 141.71(5) . . ?
Cu3 Cu1 Cu2 90.31(3) 3_676 . ?
S8 Cu1 Cu4 142.42(5) . . ?
S7 Cu1 Cu4 91.69(5) . . ?
S10 Cu1 Cu4 52.06(4) . . ?
Cu3 Cu1 Cu4 89.86(3) 3_676 . ?
Cu2 Cu1 Cu4 89.73(3) . . ?
S9 Cu2 S7 122.22(6) . . ?
S9 Cu2 S6 116.02(6) . . ?
S7 Cu2 S6 117.06(6) . . ?
S9 Cu2 Cu1 94.61(5) . . ?
S7 Cu2 Cu1 52.44(4) . . ?
S6 Cu2 Cu1 142.28(5) . . ?
S9 Cu2 Cu4 51.32(4) . 3_676 ?
S7 Cu2 Cu4 143.56(5) . 3_676 ?
S6 Cu2 Cu4 91.64(4) . 3_676 ?
Cu1 Cu2 Cu4 91.13(3) . 3_676 ?
S9 Cu2 Cu3 138.09(5) . . ?
S7 Cu2 Cu3 93.94(5) . . ?
S6 Cu2 Cu3 50.92(4) . . ?
Cu1 Cu2 Cu3 91.69(3) . . ?
Cu4 Cu2 Cu3 87.22(3) 3_676 . ?
S6 Cu3 S5 115.72(6) . . ?
S6 Cu3 S8 122.37(6) . 3_676 ?
S5 Cu3 S8 117.06(6) . 3_676 ?
S6 Cu3 Cu1 95.43(5) . 3_676 ?
S5 Cu3 Cu1 141.66(5) . 3_676 ?
S8 Cu3 Cu1 52.53(4) 3_676 3_676 ?
S6 Cu3 Cu4 137.83(5) . . ?
S5 Cu3 Cu4 50.98(4) . . ?
S8 Cu3 Cu4 94.22(5) 3_676 . ?
Cu1 Cu3 Cu4 91.03(3) 3_676 . ?
S6 Cu3 Cu2 51.28(4) . . ?
S5 Cu3 Cu2 91.42(5) . . ?
S8 Cu3 Cu2 143.97(5) 3_676 . ?
Cu1 Cu3 Cu2 91.47(3) 3_676 . ?
Cu4 Cu3 Cu2 87.02(3) . . ?
S5 Cu4 S9 115.27(6) . 3_676 ?
S5 Cu4 S10 122.35(6) . . ?
S9 Cu4 S10 117.46(6) 3_676 . ?
S5 Cu4 Cu1 95.29(5) . . ?
S9 Cu4 Cu1 142.39(5) 3_676 . ?
S10 Cu4 Cu1 52.31(4) . . ?
S5 Cu4 Cu2 138.16(5) . 3_676 ?
S9 Cu4 Cu2 51.27(4) 3_676 3_676 ?
S10 Cu4 Cu2 93.97(5) . 3_676 ?
Cu1 Cu4 Cu2 91.42(3) . 3_676 ?
S5 Cu4 Cu3 51.15(4) . . ?
S9 Cu4 Cu3 91.36(5) 3_676 . ?
S10 Cu4 Cu3 143.81(5) . . ?
Cu1 Cu4 Cu3 91.53(3) . . ?
Cu2 Cu4 Cu3 87.50(3) 3_676 . ?
O3 C67 C68 103.8(8) . . ?
C67 O3 C70 100.6(8) . . ?
C70 C69 C68 110.5(7) . . ?
C69 C68 C67 103.6(7) . . ?
C69 C70 O3 102.9(8) . . ?
C70A O3A C67A 104.8(10) . . ?
C67A C68A C69A 107.9(9) . . ?
C68A C67A O3A 106.2(7) . . ?
C68A C69A C70A 101.4(11) . . ?
O3A C70A C69A 103.3(12) . . ?

loop_
_geom_bond_atom_site_label_1
_geom_bond_atom_site_label_2
_geom_bond_distance
_geom_bond_site_symmetry_2
_geom_bond_publ_flag
C1 C2 1.367(7) . ?
C1 S7 1.771(6) . ?
C1 S5 1.787(6) . ?
C2 C3 1.483(8) . ?
C2 C14 1.496(9) . ?
C3 C4 1.384(8) . ?
C3 C8 1.414(8) . ?
C4 C5 1.388(9) . ?
C4 H4 0.9500 . ?
C5 C6 1.382(10) . ?
C5 H5 0.9500 . ?
C6 C7 1.383(11) . ?
C6 H6 0.9500 . ?
C7 C8 1.361(9) . ?
C7 H7 0.9500 . ?
C8 C9 1.466(10) . ?
C9 C10 1.397(10) . ?
C9 C14 1.406(9) . ?
C10 C11 1.390(12) . ?
C10 H10 0.9500 . ?
C11 C12 1.361(11) . ?
C11 H11 0.9500 . ?
C12 C13 1.390(9) . ?
C12 H12 0.9500 . ?
C13 C14 1.385(9) . ?
C13 H13 0.9500 . ?
C15 C16 1.371(8) . ?
C15 S10 1.772(6) 3_676 ?
C15 S6 1.778(6) . ?
C16 C17 1.486(9) . ?
C16 C28 1.491(8) . ?
C17 C18 1.383(9) . ?
C17 C22 1.421(9) . ?
C18 C19 1.407(9) . ?
C18 H18 0.9500 . ?
C19 C20 1.388(10) . ?
C19 H19 0.9500 . ?
C20 C21 1.399(10) . ?
C20 H20 0.9500 . ?
C21 C22 1.381(9) . ?
C21 H21 0.9500 . ?
C22 C23 1.443(9) . ?
C23 C24 1.409(9) . ?
C23 C28 1.422(9) . ?
C24 C25 1.387(11) . ?
C24 H24 0.9500 . ?
C25 C26 1.370(11) . ?
C25 H25 0.9500 . ?
C26 C27 1.400(9) . ?
C26 H26 0.9500 . ?
C27 C28 1.369(9) . ?
C27 H27 0.9500 . ?
C29 C30 1.371(8) . ?
C29 S9 1.777(6) . ?
C29 S8 1.778(6) . ?
C30 C31 1.484(9) . ?
C30 C42 1.498(9) . ?
C31 C32 1.394(9) . ?
C31 C36 1.439(9) . ?
C32 C33 1.405(9) . ?
C32 H32 0.9500 . ?
C33 C34 1.377(11) . ?
C33 H33 0.9500 . ?
C34 C35 1.383(11) . ?
C34 H34 0.9500 . ?
C35 C36 1.399(10) . ?
C35 H35 0.9500 . ?
C36 C37 1.430(11) . ?
C37 C38 1.394(10) . ?
C37 C42 1.426(9) . ?
C38 C39 1.373(12) . ?
C38 H38 0.9500 . ?
C39 C40 1.355(11) . ?
C39 H39 0.9500 . ?
C40 C41 1.402(9) . ?
C40 H40 0.9500 . ?
C41 C42 1.383(10) . ?
C41 H41 0.9500 . ?
C43 N1 1.467(11) . ?
C43 C44 1.621(13) . ?
C43 H43A 0.9900 . ?
C43 H43B 0.9900 . ?
C44 H44A 0.9800 . ?
C44 H44B 0.9800 . ?
C44 H44C 0.9800 . ?
C45 C46 1.459(13) . ?
C45 N1 1.524(10) . ?
C45 H45A 0.9900 . ?
C45 H45B 0.9900 . ?
C46 H46A 0.9800 . ?
C46 H46B 0.9800 . ?
C46 H46C 0.9800 . ?
C47 C48 1.481(12) . ?
C47 N1 1.529(11) . ?
C47 H47A 0.9900 . ?
C47 H47B 0.9900 . ?
C48 H48A 0.9800 . ?
C48 H48B 0.9800 . ?
C48 H48C 0.9800 . ?
C49 N1 1.500(9) . ?
C49 C50 1.523(12) . ?
C49 H49A 0.9900 . ?
C49 H49B 0.9900 . ?
C50 H50A 0.9800 . ?
C50 H50B 0.9800 . ?
C50 H50C 0.9800 . ?
C51 C52 1.450(9) . ?
C51 N2 1.681(13) . ?
C51 H51A 0.9900 . ?
C51 H51B 0.9900 . ?
C52 H52A 0.9800 . ?
C52 H52B 0.9800 . ?
C52 H52C 0.9800 . ?
C53 C54 1.452(13) . ?
C53 N2 1.512(12) . ?
C53 H53A 0.9900 . ?
C53 H53B 0.9900 . ?
C54 H54A 0.9800 . ?
C54 H54B 0.9800 . ?
C54 H54C 0.9800 . ?
C55 C56 1.413(14) . ?
C55 N2 1.428(14) . ?
C55 H55A 0.9900 . ?
C55 H55B 0.9900 . ?
C56 H56A 0.9800 . ?
C56 H56B 0.9800 . ?
C56 H56C 0.9800 . ?
C57 N2 1.433(12) . ?
C57 C58 1.586(14) . ?
C57 H57A 0.9900 . ?
C57 H57B 0.9900 . ?
C58 H58A 0.9800 . ?
C58 H58B 0.9800 . ?
C58 H58C 0.9800 . ?
C59 C60 1.434(14) . ?
C59 O1 1.487(14) . ?
C59 H59A 0.9900 . ?
C59 H59B 0.9900 . ?
C60 C61 1.539(15) . ?
C60 H60A 0.9900 . ?
C60 H60B 0.9900 . ?
C61 C62 1.359(14) . ?
C61 H61A 0.9900 . ?
C61 H61B 0.9900 . ?
C62 O1 1.242(13) . ?
C62 H62A 0.9900 . ?
C62 H62B 0.9900 . ?
C63 O2 1.312(16) . ?
C63 C64 1.467(17) . ?
C63 H63A 0.9900 . ?
C63 H63B 0.9900 . ?
C64 C65 1.410(17) . ?
C64 H64A 0.9900 . ?
C64 H64B 0.9900 . ?
C65 C66 1.488(16) . ?
C65 H65A 0.9900 . ?
C65 H65B 0.9900 . ?
C66 O2 1.429(15) . ?
C66 H66A 0.9900 . ?
C66 H66B 0.9900 . ?
S5 Cu4 2.2458(16) . ?
S5 Cu3 2.2511(16) . ?
S6 Cu3 2.2488(17) . ?
S6 Cu2 2.2599(16) . ?
S7 Cu2 2.2573(16) . ?
S7 Cu1 2.2584(16) . ?
S8 Cu1 2.2577(16) . ?
S8 Cu3 2.2618(16) 3_676 ?
S9 Cu2 2.2482(16) . ?
S9 Cu4 2.2498(16) 3_676 ?
S10 C15 1.772(6) 3_676 ?
S10 Cu4 2.2525(16) . ?
S10 Cu1 2.2600(17) . ?
Cu1 Cu3 2.7452(10) 3_676 ?
Cu1 Cu2 2.7541(10) . ?
Cu1 Cu4 2.7668(10) . ?
Cu2 Cu4 2.8124(9) 3_676 ?
Cu2 Cu3 2.8313(10) . ?
Cu3 S8 2.2618(16) 3_676 ?
Cu3 Cu1 2.7452(10) 3_676 ?
Cu3 Cu4 2.8260(10) . ?
Cu4 S9 2.2498(16) 3_676 ?
Cu4 Cu2 2.8124(9) 3_676 ?
C67 O3 1.411(14) . ?
C67 C68 1.514(14) . ?
O3 C70 1.541(14) . ?
C69 C70 1.409(14) . ?
C69 C68 1.410(13) . ?
O3A C70A 1.413(17) . ?
O3A C67A 1.478(16) . ?
C68A C67A 1.406(15) . ?
C68A C69A 1.468(16) . ?
C69A C70A 1.484(17) . ?
